data_2022968
loop_
_publ_author_name
'Upmann, Daniel'
'Jones, Peter G.'
'Bockfeld, Dirk'
'T&#xe2;rcoveanu, Eliza'

_publ_section_title
;
 Crystal structures of sixteen phosphane chalcogenide complexes of gold(I)
 chloride, bromide and iodide.
;
_journal_coeditor_code YZ2044
_journal_issue 'Pt 1'
_journal_name_full 'Acta crystallographica. Section E, Crystallographic communications'
_journal_page_first 34
_journal_page_last 49
_journal_paper_doi 10.1107/S2056989023010459
_journal_volume 80
_journal_year 2024
_chemical_formula_iupac '[Au Cl (C9 H21 P Se)]'
_chemical_formula_moiety 'C9 H21 Au Cl P Se'
_chemical_formula_sum 'C9 H21 Au Cl P Se'
_chemical_formula_weight 471.60
_chemical_name_systematic
;
Chlorido(tripropylphosphane selenide-\k<i>Se</i>)gold
;
_space_group_crystal_system monoclinic
_space_group_IT_number 14
_space_group_name_Hall '-P 2yn'
_space_group_name_H-M_alt 'P 1 21/n 1'
_atom_sites_solution_hydrogens geom
_atom_sites_solution_primary direct
_atom_sites_solution_secondary difmap
_audit_creation_method SHELXL-2019/3
_cell_angle_alpha 90
_cell_angle_beta 96.403(2)
_cell_angle_gamma 90
_cell_formula_units_Z 4
_cell_length_a 8.0938(2)
_cell_length_b 11.3088(4)
_cell_length_c 14.9798(6)
_cell_measurement_reflns_used 8059
_cell_measurement_temperature 100(2)
_cell_measurement_theta_max 30.8667
_cell_measurement_theta_min 2.2571
_cell_volume 1362.57(8)
_computing_cell_refinement
;
CrysAlisPro, Version 1.171.35.21 (Rigaku OD, 2020)
;
_computing_data_collection
;
CrysAlisPro, Version 1.171.35.21 (Rigaku OD, 2020)
;
_computing_data_reduction
;
CrysAlisPro, Version 1.171.35.21 (Rigaku OD, 2020)
;
_computing_molecular_graphics
;
Bruker XP (Bruker, 1998)
;
_computing_publication_material
;
SHELXL-2019/3 (Sheldrick, 2015)
;
_computing_structure_refinement
;
SHELXL-2019/3 (Sheldrick, 2015)
;
_computing_structure_solution
;
SHELXS-97 (Sheldrick, 2008)
;
_diffrn_ambient_temperature 100(2)
_diffrn_detector_area_resol_mean 16.1419
_diffrn_measured_fraction_theta_full 0.988
_diffrn_measured_fraction_theta_max 0.944
_diffrn_measurement_device_type 'Oxford Diffraction Xcalibur, Eos'
_diffrn_measurement_method '\w scan'
_diffrn_radiation_type MoK\a
_diffrn_radiation_wavelength 0.71073
_diffrn_reflns_av_R_equivalents 0.0516
_diffrn_reflns_av_unetI/netI 0.0305
_diffrn_reflns_limit_h_max 11
_diffrn_reflns_limit_h_min -11
_diffrn_reflns_limit_k_max 16
_diffrn_reflns_limit_k_min -15
_diffrn_reflns_limit_l_max 21
_diffrn_reflns_limit_l_min -21
_diffrn_reflns_number 39551
_diffrn_reflns_theta_full 30.000
_diffrn_reflns_theta_max 30.936
_diffrn_reflns_theta_min 2.262
_diffrn_source 'Enhance (Mo) X-ray Source'
_exptl_absorpt_coefficient_mu 13.743
_exptl_absorpt_correction_T_max 1.00000
_exptl_absorpt_correction_T_min 0.67190
_exptl_absorpt_correction_type multi-scan
_exptl_absorpt_process_details
;
CrysAlisPro, Version 1.171.35.21 (Rigaku OD, 2020)
;
_exptl_crystal_colour colourless
_exptl_crystal_density_diffrn 2.299
_exptl_crystal_density_method 'not measured'
_exptl_crystal_description block
_exptl_crystal_F_000 880
_exptl_crystal_size_max 0.25
_exptl_crystal_size_mid 0.2
_exptl_crystal_size_min 0.2
_refine_diff_density_max 0.634
_refine_diff_density_min -0.801
_refine_ls_extinction_coef 0.00043(3)
_refine_ls_extinction_expression Fc^*^=kFc[1+0.001xFc^2^\l^3^/sin(2\q)]^-1/4^
_refine_ls_extinction_method
;
SHELXL-2019/3 (Sheldrick, 2015)
;
_refine_ls_goodness_of_fit_ref 1.063
_refine_ls_hydrogen_treatment constr
_refine_ls_matrix_type full
_refine_ls_number_parameters 125
_refine_ls_number_reflns 4086
_refine_ls_number_restraints 0
_refine_ls_restrained_S_all 1.063
_refine_ls_R_factor_all 0.0391
_refine_ls_R_factor_gt 0.0250
_refine_ls_shift/su_max 0.002
_refine_ls_shift/su_mean 0.000
_refine_ls_structure_factor_coef Fsqd
_refine_ls_weighting_details 'w=1/[\s^2^(Fo^2^)+(0.0076P)^2^+0.9306P] where P=(Fo^2^+2Fc^2^)/3'
_refine_ls_weighting_scheme calc
_refine_ls_wR_factor_gt 0.0351
_refine_ls_wR_factor_ref 0.0380
_reflns_number_gt 3254
_reflns_number_total 4086
_reflns_threshold_expression 'I > 2\s(I)'
_cod_data_source_file yz2044sup1.cif
_cod_data_source_block 5a
_cod_depositor_comments 'Adding full bibliography for 2022965--2022980.cif.'
_cod_original_cell_volume 1362.56(8)
_cod_original_sg_symbol_H-M 'P 21/n'
_cod_database_code 2022968
_cod_database_fobs_code 2022968
_shelx_space_group_comment
;
The symmetry employed for this shelxl refinement is uniquely defined
by the following loop, which should always be used as a source of
symmetry information in preference to the above space-group names.
They are only intended as comments.
;
_shelx_estimated_absorpt_t_min 0.130
_shelx_estimated_absorpt_t_max 0.170

loop_
_space_group_symop_operation_xyz
'x, y, z'
'-x+1/2, y+1/2, -z+1/2'
'-x, -y, -z'
'x-1/2, -y-1/2, z-1/2'

loop_
_atom_site_type_symbol
_atom_site_label
_atom_site_fract_x
_atom_site_fract_y
_atom_site_fract_z
_atom_site_U_iso_or_equiv
_atom_site_adp_type
_atom_site_calc_flag
_atom_site_occupancy
_atom_site_disorder_assembly
_atom_site_disorder_group
Au Au1 0.49486(2) 0.50427(2) 0.29627(2) 0.01590(4) Uani d 1 . .
Cl Cl1 0.29534(9) 0.47658(7) 0.17758(5) 0.02236(16) Uani d 1 . .
P P1 0.78642(9) 0.69476(7) 0.42140(5) 0.01221(15) Uani d 1 . .
Se Se1 0.69997(4) 0.51162(3) 0.42250(2) 0.02040(7) Uani d 1 . .
C C1 0.9237(4) 0.7102(3) 0.5263(2) 0.0168(6) Uani d 1 . .
H H1 1.005400 0.643876 0.526460 0.020 Uiso calc 1 . .
C C2 0.6099(4) 0.7980(3) 0.4075(2) 0.0168(6) Uani d 1 . .
H H2 0.546203 0.778922 0.348157 0.020 Uiso calc 1 . .
C C3 0.9145(4) 0.7232(3) 0.33009(19) 0.0159(6) Uani d 1 . .
H H3 0.957730 0.805819 0.337845 0.019 Uiso calc 1 . .
C C11 1.0279(4) 0.8238(3) 0.5314(2) 0.0208(7) Uani d 1 . .
H H11A 0.956508 0.891723 0.540645 0.031 Uiso calc 1 . .
H H11B 1.077755 0.834162 0.475241 0.031 Uiso calc 1 . .
H H11C 1.116120 0.818200 0.581686 0.031 Uiso calc 1 . .
C C12 0.8366(4) 0.6931(3) 0.6111(2) 0.0241(7) Uani d 1 . .
H H12A 0.919362 0.674128 0.661924 0.036 Uiso calc 1 . .
H H12B 0.756267 0.628247 0.601653 0.036 Uiso calc 1 . .
H H12C 0.778368 0.766085 0.624061 0.036 Uiso calc 1 . .
C C21 0.4891(4) 0.7819(3) 0.4778(2) 0.0295(9) Uani d 1 . .
H H21A 0.540067 0.811563 0.535917 0.044 Uiso calc 1 . .
H H21B 0.462897 0.697762 0.483150 0.044 Uiso calc 1 . .
H H21C 0.386662 0.826020 0.459522 0.044 Uiso calc 1 . .
C C22 0.6638(4) 0.9269(3) 0.4020(3) 0.0269(8) Uani d 1 . .
H H22A 0.566625 0.976125 0.382880 0.040 Uiso calc 1 . .
H H22B 0.745006 0.934221 0.358433 0.040 Uiso calc 1 . .
H H22C 0.714392 0.953109 0.461181 0.040 Uiso calc 1 . .
C C31 1.0648(4) 0.6410(3) 0.3356(2) 0.0279(8) Uani d 1 . .
H H31A 1.026858 0.558853 0.328530 0.042 Uiso calc 1 . .
H H31B 1.130730 0.650427 0.394145 0.042 Uiso calc 1 . .
H H31C 1.133284 0.660786 0.287761 0.042 Uiso calc 1 . .
C C32 0.8140(4) 0.7165(3) 0.2381(2) 0.0231(7) Uani d 1 . .
H H32A 0.887429 0.730335 0.191386 0.035 Uiso calc 1 . .
H H32B 0.726546 0.776774 0.233864 0.035 Uiso calc 1 . .
H H32C 0.763367 0.637950 0.229862 0.035 Uiso calc 1 . .

loop_
_atom_site_aniso_label
_atom_site_aniso_U_11
_atom_site_aniso_U_22
_atom_site_aniso_U_33
_atom_site_aniso_U_12
_atom_site_aniso_U_13
_atom_site_aniso_U_23
Au1 0.01504(6) 0.01335(6) 0.01956(6) -0.00148(5) 0.00305(4) -0.00202(5)
Cl1 0.0215(4) 0.0252(4) 0.0204(4) -0.0003(3) 0.0018(3) -0.0055(3)
P1 0.0113(3) 0.0118(4) 0.0132(4) 0.0002(3) 0.0000(3) 0.0009(3)
Se1 0.02040(15) 0.01185(15) 0.02735(17) -0.00217(12) -0.00436(12) 0.00413(13)
C1 0.0161(15) 0.0186(16) 0.0152(16) -0.0004(12) -0.0007(12) 0.0005(12)
C2 0.0152(15) 0.0148(15) 0.0206(17) 0.0018(11) 0.0024(13) 0.0027(12)
C3 0.0179(15) 0.0148(15) 0.0156(16) -0.0008(12) 0.0038(13) -0.0013(12)
C11 0.0206(16) 0.0254(18) 0.0164(16) -0.0086(13) 0.0016(13) -0.0016(13)
C12 0.0286(18) 0.0267(19) 0.0168(17) -0.0053(14) 0.0013(14) 0.0033(14)
C21 0.0197(17) 0.032(2) 0.039(2) 0.0112(15) 0.0124(17) 0.0095(16)
C22 0.0197(17) 0.0135(16) 0.048(2) 0.0047(13) 0.0049(16) 0.0055(15)
C31 0.0232(18) 0.033(2) 0.029(2) 0.0083(15) 0.0085(15) -0.0009(15)
C32 0.0303(19) 0.0234(18) 0.0155(17) -0.0048(14) 0.0023(14) -0.0004(13)

loop_
_atom_type_symbol
_atom_type_description
_atom_type_scat_dispersion_real
_atom_type_scat_dispersion_imag
_atom_type_scat_source
C C 0.0033 0.0016 'International Tables Vol C Tables 4.2.6.8 and 6.1.1.4'
H H 0.0000 0.0000 'International Tables Vol C Tables 4.2.6.8 and 6.1.1.4'
P P 0.1023 0.0942 'International Tables Vol C Tables 4.2.6.8 and 6.1.1.4'
Cl Cl 0.1484 0.1585 'International Tables Vol C Tables 4.2.6.8 and 6.1.1.4'
Se Se -0.0929 2.2259 'International Tables Vol C Tables 4.2.6.8 and 6.1.1.4'
Au Au -2.0133 8.8022 'International Tables Vol C Tables 4.2.6.8 and 6.1.1.4'

loop_
_geom_angle_atom_site_label_1
_geom_angle_atom_site_label_2
_geom_angle_atom_site_label_3
_geom_angle_site_symmetry_1
_geom_angle_site_symmetry_3
_geom_angle
_geom_angle_publ_flag
Cl1 Au1 Se1 . . 174.03(2) y
C1 P1 C3 . . 106.51(14) y
C1 P1 C2 . . 115.25(14) y
C3 P1 C2 . . 107.49(14) y
C1 P1 Se1 . . 104.38(10) y
C3 P1 Se1 . . 112.30(10) y
C2 P1 Se1 . . 110.93(10) y
P1 Se1 Au1 . . 102.89(2) y
C12 C1 C11 . . 111.4(3) ?
C12 C1 P1 . . 114.1(2) ?
C11 C1 P1 . . 113.7(2) ?
C12 C1 H1 . . 105.6 ?
C11 C1 H1 . . 105.6 ?
P1 C1 H1 . . 105.6 ?
C22 C2 C21 . . 111.1(3) ?
C22 C2 P1 . . 112.9(2) ?
C21 C2 P1 . . 113.3(2) ?
C22 C2 H2 . . 106.3 ?
C21 C2 H2 . . 106.3 ?
P1 C2 H2 . . 106.3 ?
C32 C3 C31 . . 111.2(3) ?
C32 C3 P1 . . 112.1(2) ?
C31 C3 P1 . . 111.5(2) ?
C32 C3 H3 . . 107.3 ?
C31 C3 H3 . . 107.3 ?
P1 C3 H3 . . 107.3 ?
C1 C11 H11A . . 109.5 ?
C1 C11 H11B . . 109.5 ?
H11A C11 H11B . . 109.5 ?
C1 C11 H11C . . 109.5 ?
H11A C11 H11C . . 109.5 ?
H11B C11 H11C . . 109.5 ?
C1 C12 H12A . . 109.5 ?
C1 C12 H12B . . 109.5 ?
H12A C12 H12B . . 109.5 ?
C1 C12 H12C . . 109.5 ?
H12A C12 H12C . . 109.5 ?
H12B C12 H12C . . 109.5 ?
C2 C21 H21A . . 109.5 ?
C2 C21 H21B . . 109.5 ?
H21A C21 H21B . . 109.5 ?
C2 C21 H21C . . 109.5 ?
H21A C21 H21C . . 109.5 ?
H21B C21 H21C . . 109.5 ?
C2 C22 H22A . . 109.5 ?
C2 C22 H22B . . 109.5 ?
H22A C22 H22B . . 109.5 ?
C2 C22 H22C . . 109.5 ?
H22A C22 H22C . . 109.5 ?
H22B C22 H22C . . 109.5 ?
C3 C31 H31A . . 109.5 ?
C3 C31 H31B . . 109.5 ?
H31A C31 H31B . . 109.5 ?
C3 C31 H31C . . 109.5 ?
H31A C31 H31C . . 109.5 ?
H31B C31 H31C . . 109.5 ?
C3 C32 H32A . . 109.5 ?
C3 C32 H32B . . 109.5 ?
H32A C32 H32B . . 109.5 ?
C3 C32 H32C . . 109.5 ?
H32A C32 H32C . . 109.5 ?
H32B C32 H32C . . 109.5 ?

loop_
_geom_bond_atom_site_label_1
_geom_bond_atom_site_label_2
_geom_bond_site_symmetry_2
_geom_bond_distance
_geom_bond_publ_flag
Au1 Cl1 . 2.2862(8) y
Au1 Se1 . 2.3745(3) y
P1 C1 . 1.829(3) ?
P1 C3 . 1.834(3) ?
P1 C2 . 1.839(3) ?
P1 Se1 . 2.1868(8) y
C1 C12 . 1.533(4) ?
C1 C11 . 1.534(4) ?
C1 H1 . 1.0000 ?
C2 C22 . 1.526(4) ?
C2 C21 . 1.526(4) ?
C2 H2 . 1.0000 ?
C3 C32 . 1.522(4) ?
C3 C31 . 1.526(4) ?
C3 H3 . 1.0000 ?
C11 H11A . 0.9800 ?
C11 H11B . 0.9800 ?
C11 H11C . 0.9800 ?
C12 H12A . 0.9800 ?
C12 H12B . 0.9800 ?
C12 H12C . 0.9800 ?
C21 H21A . 0.9800 ?
C21 H21B . 0.9800 ?
C21 H21C . 0.9800 ?
C22 H22A . 0.9800 ?
C22 H22B . 0.9800 ?
C22 H22C . 0.9800 ?
C31 H31A . 0.9800 ?
C31 H31B . 0.9800 ?
C31 H31C . 0.9800 ?
C32 H32A . 0.9800 ?
C32 H32B . 0.9800 ?
C32 H32C . 0.9800 ?

loop_
_geom_hbond_atom_site_label_D
_geom_hbond_atom_site_label_H
_geom_hbond_atom_site_label_A
_geom_hbond_site_symmetry_A
_geom_hbond_distance_DH
_geom_hbond_distance_HA
_geom_hbond_distance_DA
_geom_hbond_angle_DHA
_geom_hbond_publ_flag
C32 H32C Au1 . 0.98 2.91 3.700(3) 138.1 yes
C3 H3 Cl1 2_655 1.00 2.81 3.715(3) 151.2 yes
C12 H12B Au1 3_666 0.98 3.07 3.864(3) 139.4 yes
C1 H1 Se1 3_766 1.00 2.99 3.955(3) 161.7 yes

loop_
_geom_torsion_atom_site_label_1
_geom_torsion_atom_site_label_2
_geom_torsion_atom_site_label_3
_geom_torsion_atom_site_label_4
_geom_torsion_site_symmetry_1
_geom_torsion_site_symmetry_2
_geom_torsion_site_symmetry_3
_geom_torsion_site_symmetry_4
_geom_torsion
_geom_torsion_publ_flag
C1 P1 Se1 Au1 . . . . 172.39(10) y
C3 P1 Se1 Au1 . . . . -72.63(11) y
C2 P1 Se1 Au1 . . . . 47.67(11) y
C3 P1 C1 C12 . . . . 178.2(2) ?
C2 P1 C1 C12 . . . . 59.1(3) ?
Se1 P1 C1 C12 . . . . -62.8(2) ?
C3 P1 C1 C11 . . . . 49.0(3) ?
C2 P1 C1 C11 . . . . -70.1(3) ?
Se1 P1 C1 C11 . . . . 167.9(2) ?
C1 P1 C2 C22 . . . . 64.3(3) ?
C3 P1 C2 C22 . . . . -54.3(3) ?
Se1 P1 C2 C22 . . . . -177.4(2) ?
C1 P1 C2 C21 . . . . -63.1(3) ?
C3 P1 C2 C21 . . . . 178.3(2) ?
Se1 P1 C2 C21 . . . . 55.2(3) ?
C1 P1 C3 C32 . . . . -178.4(2) ?
C2 P1 C3 C32 . . . . -54.4(3) ?
Se1 P1 C3 C32 . . . . 67.9(2) ?
C1 P1 C3 C31 . . . . 56.2(3) ?
C2 P1 C3 C31 . . . . -179.8(2) ?
Se1 P1 C3 C31 . . . . -57.5(2) ?
